data_7707281
loop_
_publ_author_name
'Xue, Lian'
'Xu, Gan'
'Wang, Zheng'
'Chen, Xu-Dong'

_publ_section_title
;
 Nitride-incorporated W-Fe-S double cubane clusters: terminal ligand
 substitutions and redox behaviors.
;
_journal_issue 20
_journal_name_full 'Dalton transactions (Cambridge, England : 2003)'
_journal_page_first 6840
_journal_page_last 6847
_journal_paper_doi 10.1039/d1dt00414j
_journal_volume 50
_journal_year 2021
_chemical_formula_moiety 'C38 H64 B2 Fe6 N14 S10 W2, 2(C8 H20 N)'
_chemical_formula_sum 'C54 H104 B2 Fe6 N16 S10 W2'
_chemical_formula_weight 2022.55
_space_group_crystal_system monoclinic
_space_group_IT_number 14
_space_group_name_Hall '-P 2yn'
_space_group_name_H-M_alt 'P 1 21/n 1'
_atom_sites_solution_hydrogens geom
_atom_sites_solution_primary iterative
_audit_creation_date 2021-01-31
_audit_creation_method
;
Olex2 1.2
(compiled 2018.05.29 svn.r3508 for OlexSys, GUI svn.r5506)
;
_audit_update_record
;
2021-02-04 deposited with the CCDC.	2021-04-01 downloaded from the CCDC.
;
_cell_angle_alpha 90
_cell_angle_beta 95.057(9)
_cell_angle_gamma 90
_cell_formula_units_Z 2
_cell_length_a 12.814(5)
_cell_length_b 18.930(8)
_cell_length_c 15.716(6)
_cell_measurement_reflns_used 9756
_cell_measurement_temperature 296
_cell_measurement_theta_max 27.56
_cell_measurement_theta_min 2.15
_cell_volume 3797(3)
_computing_cell_refinement 'SAINT V8.38A (?, 2016)'
_computing_data_reduction 'SAINT V8.38A (?, 2016)'
_computing_molecular_graphics 'Olex2 (Dolomanov et al., 2009)'
_computing_publication_material 'Olex2 (Dolomanov et al., 2009)'
_computing_structure_refinement 'ShelXL (Sheldrick, 2015)'
_computing_structure_solution 'olex2.solve (Bourhis et al., 2015)'
_diffrn_ambient_temperature 296.15
_diffrn_measured_fraction_theta_full 0.964
_diffrn_measured_fraction_theta_max 0.964
_diffrn_measurement_device_type 'Bruker APEX-II CCD'
_diffrn_measurement_method '\f and \w scans'
_diffrn_radiation_type MoK\a
_diffrn_radiation_wavelength 0.71073
_diffrn_reflns_av_R_equivalents 0.0360
_diffrn_reflns_av_unetI/netI 0.0183
_diffrn_reflns_Laue_measured_fraction_full 0.964
_diffrn_reflns_Laue_measured_fraction_max 0.964
_diffrn_reflns_limit_h_max 15
_diffrn_reflns_limit_h_min -15
_diffrn_reflns_limit_k_max 22
_diffrn_reflns_limit_k_min -22
_diffrn_reflns_limit_l_max 18
_diffrn_reflns_limit_l_min -18
_diffrn_reflns_number 72626
_diffrn_reflns_point_group_measured_fraction_full 0.964
_diffrn_reflns_point_group_measured_fraction_max 0.964
_diffrn_reflns_theta_full 25.000
_diffrn_reflns_theta_max 25.000
_diffrn_reflns_theta_min 1.688
_diffrn_source 'SSRF, Beamline B17B'
_diffrn_standards_number 0
_exptl_absorpt_coefficient_mu 4.449
_exptl_absorpt_correction_T_max 0.7456
_exptl_absorpt_correction_T_min 0.5685
_exptl_absorpt_correction_type multi-scan
_exptl_absorpt_process_details
'SADABS-2016/2 (Bruker,2016/2) was used for absorption correction. wR2(int) was 0.1238 before and 0.0490 after correction. The Ratio of minimum to maximum transmission is 0.7625. The \l/2 correction factor is Not present.'
_exptl_crystal_colour 'dark brown'
_exptl_crystal_colour_modifier dark
_exptl_crystal_colour_primary brown
_exptl_crystal_density_diffrn 1.769
_exptl_crystal_description plate
_exptl_crystal_F_000 2028
_exptl_crystal_size_max 0.12
_exptl_crystal_size_mid 0.08
_exptl_crystal_size_min 0.08
_refine_diff_density_max 1.573
_refine_diff_density_min -0.595
_refine_diff_density_rms 0.123
_refine_ls_extinction_method none
_refine_ls_goodness_of_fit_ref 0.962
_refine_ls_hydrogen_treatment constr
_refine_ls_matrix_type full
_refine_ls_number_parameters 418
_refine_ls_number_reflns 6446
_refine_ls_number_restraints 1
_refine_ls_restrained_S_all 0.963
_refine_ls_R_factor_all 0.0524
_refine_ls_R_factor_gt 0.0462
_refine_ls_shift/su_max 0.001
_refine_ls_shift/su_mean 0.000
_refine_ls_structure_factor_coef Fsqd
_refine_ls_weighting_details 'w=1/[\s^2^(Fo^2^)+(0.0481P)^2^+59.9717P] where P=(Fo^2^+2Fc^2^)/3'
_refine_ls_weighting_scheme calc
_refine_ls_wR_factor_gt 0.1213
_refine_ls_wR_factor_ref 0.1259
_reflns_Friedel_coverage 0.000
_reflns_number_gt 5830
_reflns_number_total 6446
_reflns_threshold_expression 'I > 2\s(I)'
_cod_data_source_file d1dt00414j2.cif
_cod_data_source_block mo_204_0m_a
_cod_depositor_comments 'Adding full bibliography for 7707281--7707285.cif.'
_cod_database_code 7707281
_shelx_shelxl_version_number 2018/1
_shelx_space_group_comment
;
The symmetry employed for this shelxl refinement is uniquely defined
by the following loop, which should always be used as a source of
symmetry information in preference to the above space-group names.
They are only intended as comments.
;
_shelx_estimated_absorpt_t_max 0.717
_shelx_estimated_absorpt_t_min 0.617
_olex2_refinement_description
;
1. Fixed Uiso
 At 1.2 times of:
  All B(H) groups, All C(H) groups, All C(H,H) groups
 At 1.5 times of:
  All C(H,H,H) groups
2. Restrained distances
 C18-C19
 1.47 with sigma of 0.02
3.a Ternary CH refined with riding coordinates:
 B1(H1)
3.b Secondary CH2 refined with riding coordinates:
 C16(H16A,H16B), C22(H22A,H22B), C26(H26A,H26B), C24(H24A,H24B), C20(H20A,
 H20B), C18(H18A,H18B)
3.c Aromatic/amide H refined with riding coordinates:
 C3(H3), C8(H8), C13(H13)
3.d Idealised Me refined as rotating group:
 C10(H10A,H10B,H10C), C5(H5A,H5B,H5C), C11(H11A,H11B,H11C), C6(H6A,H6B,H6C),
 C21(H21A,H21B,H21C), C1(H1A,H1B,H1C), C15(H15A,H15B,H15C), C27(H27A,H27B,H27C),
  C17(H17A,H17B,H17C), C25(H25A,H25B,H25C), C23(H23A,H23B,H23C), C19(H19A,H19B,
 H19C)
;
_olex2_submission_special_instructions 'No special instructions were received'

loop_
_space_group_symop_operation_xyz
'x, y, z'
'-x+1/2, y+1/2, -z+1/2'
'-x, -y, -z'
'x-1/2, -y-1/2, z-1/2'

loop_
_atom_site_label
_atom_site_type_symbol
_atom_site_fract_x
_atom_site_fract_y
_atom_site_fract_z
_atom_site_U_iso_or_equiv
_atom_site_adp_type
_atom_site_occupancy
_atom_site_site_symmetry_order
_atom_site_calc_flag
_atom_site_refinement_flags_posn
_atom_site_refinement_flags_adp
_atom_site_refinement_flags_occupancy
_atom_site_disorder_assembly
_atom_site_disorder_group
W1 W 0.61587(3) 0.55699(2) 0.28992(2) 0.03451(12) Uani 1 1 d . . . . .
Fe2 Fe 0.44717(10) 0.60314(6) 0.37365(8) 0.0384(3) Uani 1 1 d . . . . .
Fe3 Fe 0.62826(10) 0.61383(6) 0.45305(8) 0.0409(3) Uani 1 1 d . . . . .
S3 S 0.57883(17) 0.67295(11) 0.32923(15) 0.0407(5) Uani 1 1 d . . . . .
S4 S 0.2881(2) 0.65594(17) 0.36378(19) 0.0637(7) Uani 1 1 d . . . . .
S5 S 0.7135(2) 0.68846(15) 0.54886(18) 0.0592(7) Uani 1 1 d . . . . .
N7 N 0.4986(6) 0.5775(4) 0.4871(4) 0.0399(16) Uani 1 1 d . . . . .
N3 N 0.6129(6) 0.5690(4) 0.0866(5) 0.0465(18) Uani 1 1 d . . . . .
N6 N 0.6726(6) 0.4594(4) 0.2215(5) 0.0445(18) Uani 1 1 d . . . . .
N4 N 0.5566(6) 0.5891(4) 0.1548(4) 0.0409(17) Uani 1 1 d . . . . .
N5 N 0.7230(6) 0.4676(4) 0.1471(5) 0.0458(18) Uani 1 1 d . . . . .
N2 N 0.7687(5) 0.6007(4) 0.2464(5) 0.0421(17) Uani 1 1 d . . . . .
N1 N 0.7891(6) 0.5916(4) 0.1622(5) 0.0460(18) Uani 1 1 d . . . . .
N8 N -0.0655(7) 0.5566(5) 0.7101(5) 0.055(2) Uani 1 1 d . . . . .
C12 C 0.7584(8) 0.4047(6) 0.1206(6) 0.052(2) Uani 1 1 d . . . . .
C7 C 0.5614(8) 0.5887(5) 0.0116(6) 0.050(2) Uani 1 1 d . . . . .
C4 C 0.8446(7) 0.6433(5) 0.2809(7) 0.048(2) Uani 1 1 d . . . . .
C9 C 0.4698(7) 0.6223(5) 0.1175(6) 0.046(2) Uani 1 1 d . . . . .
C3 C 0.9100(8) 0.6621(6) 0.2190(8) 0.063(3) Uani 1 1 d . . . . .
H3 H 0.967969 0.691784 0.226305 0.076 Uiso 1 1 calc R . . . .
C8 C 0.4725(8) 0.6222(6) 0.0292(6) 0.052(2) Uani 1 1 d . . . . .
H8 H 0.422409 0.641571 -0.010423 0.063 Uiso 1 1 calc R . . . .
C10 C 0.3864(8) 0.6518(6) 0.1647(7) 0.058(3) Uani 1 1 d . . . . .
H10A H 0.351054 0.614311 0.191539 0.087 Uiso 1 1 calc GR . . . .
H10B H 0.337229 0.676711 0.125931 0.087 Uiso 1 1 calc GR . . . .
H10C H 0.416187 0.683892 0.207523 0.087 Uiso 1 1 calc GR . . . .
C5 C 0.8552(8) 0.6669(5) 0.3709(7) 0.059(3) Uani 1 1 d . . . . .
H5A H 0.794205 0.693408 0.382661 0.088 Uiso 1 1 calc GR . . . .
H5B H 0.916243 0.696260 0.380715 0.088 Uiso 1 1 calc GR . . . .
H5C H 0.862159 0.626527 0.407909 0.088 Uiso 1 1 calc GR . . . .
C13 C 0.7322(8) 0.3555(5) 0.1773(7) 0.053(2) Uani 1 1 d . . . . .
H13 H 0.746941 0.307471 0.175528 0.063 Uiso 1 1 calc R . . . .
C2 C 0.8737(8) 0.6294(6) 0.1462(8) 0.059(3) Uani 1 1 d . . . . .
C14 C 0.6786(7) 0.3901(5) 0.2393(6) 0.046(2) Uani 1 1 d . . . . .
C11 C 0.8143(10) 0.3959(7) 0.0432(8) 0.074(4) Uani 1 1 d . . . . .
H11A H 0.769917 0.410764 -0.005911 0.112 Uiso 1 1 calc GR . . . .
H11B H 0.832521 0.347048 0.036997 0.112 Uiso 1 1 calc GR . . . .
H11C H 0.876889 0.423988 0.048133 0.112 Uiso 1 1 calc GR . . . .
B1 B 0.7243(9) 0.5399(6) 0.1029(7) 0.050(3) Uani 1 1 d . . . . .
H1 H 0.755978 0.535390 0.048636 0.060 Uiso 1 1 calc R . . . .
C6 C 0.5991(10) 0.5730(7) -0.0746(6) 0.066(3) Uani 1 1 d . . . . .
H6A H 0.663761 0.597473 -0.080155 0.099 Uiso 1 1 calc GR . . . .
H6B H 0.547478 0.588391 -0.118708 0.099 Uiso 1 1 calc GR . . . .
H6C H 0.610076 0.523065 -0.079941 0.099 Uiso 1 1 calc GR . . . .
C16 C 0.2692(11) 0.6864(7) 0.4704(8) 0.082(4) Uani 1 1 d . . . . .
H16A H 0.252355 0.646296 0.505109 0.099 Uiso 1 1 calc R . . . .
H16B H 0.334167 0.706752 0.495710 0.099 Uiso 1 1 calc R . . . .
C22 C 0.0412(10) 0.5825(8) 0.6885(9) 0.084(4) Uani 1 1 d . . . . .
H22A H 0.078920 0.543503 0.665460 0.100 Uiso 1 1 calc R . . . .
H22B H 0.080835 0.598195 0.740488 0.100 Uiso 1 1 calc R . . . .
C21 C -0.0720(11) 0.4643(8) 0.5915(10) 0.089(4) Uani 1 1 d . . . . .
H21A H -0.111745 0.450581 0.539509 0.133 Uiso 1 1 calc GR . . . .
H21B H -0.066630 0.424929 0.630234 0.133 Uiso 1 1 calc GR . . . .
H21C H -0.003109 0.478722 0.579206 0.133 Uiso 1 1 calc GR . . . .
C26 C -0.1318(10) 0.6146(7) 0.7411(9) 0.079(4) Uani 1 1 d . . . . .
H26A H -0.197524 0.594568 0.755873 0.095 Uiso 1 1 calc R . . . .
H26B H -0.147861 0.647900 0.694841 0.095 Uiso 1 1 calc R . . . .
C24 C -0.0434(10) 0.5001(7) 0.7787(9) 0.080(4) Uani 1 1 d . . . . .
H24A H -0.001573 0.462980 0.756007 0.096 Uiso 1 1 calc R . . . .
H24B H -0.002230 0.520955 0.827037 0.096 Uiso 1 1 calc R . . . .
C1 C 0.9139(10) 0.6311(8) 0.0590(9) 0.087(4) Uani 1 1 d . . . . .
H1A H 0.945661 0.586530 0.047700 0.131 Uiso 1 1 calc GR . . . .
H1B H 0.964999 0.668047 0.057013 0.131 Uiso 1 1 calc GR . . . .
H1C H 0.856728 0.639842 0.016614 0.131 Uiso 1 1 calc GR . . . .
C15 C 0.6331(9) 0.3560(5) 0.3163(7) 0.061(3) Uani 1 1 d . . . . .
H15A H 0.657654 0.380903 0.367405 0.091 Uiso 1 1 calc GR . . . .
H15B H 0.655034 0.307539 0.320990 0.091 Uiso 1 1 calc GR . . . .
H15C H 0.557964 0.358097 0.308853 0.091 Uiso 1 1 calc GR . . . .
C20 C -0.1261(9) 0.5248(6) 0.6318(7) 0.067(3) Uani 1 1 d . . . . .
H20A H -0.193340 0.508366 0.647907 0.080 Uiso 1 1 calc R . . . .
H20B H -0.139585 0.561618 0.589356 0.080 Uiso 1 1 calc R . . . .
C27 C -0.0810(14) 0.6547(8) 0.8185(10) 0.103(5) Uani 1 1 d . . . . .
H27A H -0.009304 0.664900 0.809958 0.154 Uiso 1 1 calc GR . . . .
H27B H -0.083760 0.626281 0.868872 0.154 Uiso 1 1 calc GR . . . .
H27C H -0.118109 0.698126 0.825375 0.154 Uiso 1 1 calc GR . . . .
C17 C 0.1849(14) 0.7395(8) 0.4714(11) 0.112(6) Uani 1 1 d . . . . .
H17A H 0.202823 0.780341 0.439552 0.168 Uiso 1 1 calc GR . . . .
H17B H 0.176550 0.752937 0.529346 0.168 Uiso 1 1 calc GR . . . .
H17C H 0.120482 0.719766 0.446066 0.168 Uiso 1 1 calc GR . . . .
C25 C -0.1408(13) 0.4675(9) 0.8097(10) 0.107(5) Uani 1 1 d . . . . .
H25A H -0.186151 0.451658 0.761596 0.161 Uiso 1 1 calc GR . . . .
H25B H -0.176584 0.501987 0.841120 0.161 Uiso 1 1 calc GR . . . .
H25C H -0.121460 0.427986 0.846102 0.161 Uiso 1 1 calc GR . . . .
C23 C 0.0335(14) 0.6441(10) 0.6228(10) 0.117(6) Uani 1 1 d . . . . .
H23A H -0.010280 0.630172 0.572911 0.176 Uiso 1 1 calc GR . . . .
H23B H 0.102274 0.655382 0.606925 0.176 Uiso 1 1 calc GR . . . .
H23C H 0.003942 0.684891 0.647912 0.176 Uiso 1 1 calc GR . . . .
Fe1 Fe 0.54325(10) 0.48934(6) 0.43034(8) 0.0370(3) Uani 1 1 d . . . . .
S1 S 0.45358(17) 0.49958(12) 0.29889(14) 0.0401(5) Uani 1 1 d . . . . .
S2 S 0.71481(18) 0.51423(12) 0.41344(14) 0.0412(5) Uani 1 1 d . . . . .
C18 C 0.6200(11) 0.7067(12) 0.6218(9) 0.120(7) Uani 1 1 d D . . . .
H18A H 0.580054 0.747149 0.599461 0.144 Uiso 1 1 calc R . . . .
H18B H 0.572020 0.666946 0.619261 0.144 Uiso 1 1 calc R . . . .
C19 C 0.6474(13) 0.7203(13) 0.7090(10) 0.162(11) Uani 1 1 d D . . . .
H19A H 0.679717 0.766036 0.715229 0.243 Uiso 1 1 calc GR . . . .
H19B H 0.695708 0.684939 0.731861 0.243 Uiso 1 1 calc GR . . . .
H19C H 0.585623 0.719377 0.739318 0.243 Uiso 1 1 calc GR . . . .

loop_
_atom_site_aniso_label
_atom_site_aniso_U_11
_atom_site_aniso_U_22
_atom_site_aniso_U_33
_atom_site_aniso_U_23
_atom_site_aniso_U_13
_atom_site_aniso_U_12
W1 0.03255(19) 0.03403(19) 0.0364(2) 0.00199(15) -0.00011(13) 0.00007(14)
Fe2 0.0368(7) 0.0364(6) 0.0417(7) 0.0045(5) 0.0007(5) 0.0016(5)
Fe3 0.0431(7) 0.0347(6) 0.0433(7) -0.0005(5) -0.0059(6) -0.0009(5)
S3 0.0395(12) 0.0327(10) 0.0489(13) 0.0053(9) -0.0011(10) 0.0008(9)
S4 0.0486(15) 0.082(2) 0.0606(17) 0.0106(15) 0.0069(12) 0.0175(14)
S5 0.0561(15) 0.0598(16) 0.0607(16) -0.0169(13) -0.0004(13) -0.0082(12)
N7 0.048(4) 0.035(4) 0.037(4) 0.008(3) 0.005(3) -0.005(3)
N3 0.046(4) 0.056(5) 0.038(4) 0.006(4) 0.006(3) -0.002(4)
N6 0.047(4) 0.037(4) 0.049(5) -0.010(3) 0.003(4) 0.001(3)
N4 0.045(4) 0.050(4) 0.028(4) 0.005(3) 0.000(3) -0.001(3)
N5 0.043(4) 0.051(4) 0.044(4) -0.009(4) 0.009(3) 0.006(4)
N2 0.034(4) 0.043(4) 0.050(4) 0.002(3) 0.005(3) 0.001(3)
N1 0.044(4) 0.051(4) 0.044(4) 0.006(4) 0.011(4) -0.001(4)
N8 0.046(5) 0.067(6) 0.052(5) 0.008(4) -0.001(4) 0.005(4)
C12 0.049(6) 0.062(6) 0.044(5) -0.012(5) 0.003(4) 0.006(5)
C7 0.053(6) 0.058(6) 0.038(5) 0.007(4) 0.001(4) -0.014(5)
C4 0.037(5) 0.039(5) 0.066(6) 0.000(5) -0.001(5) -0.001(4)
C9 0.043(5) 0.052(5) 0.042(5) 0.011(4) -0.008(4) 0.001(4)
C3 0.037(5) 0.058(6) 0.095(9) 0.007(6) 0.013(6) -0.014(5)
C8 0.053(6) 0.064(6) 0.038(5) 0.006(5) -0.009(4) -0.004(5)
C10 0.043(5) 0.079(7) 0.050(6) 0.016(5) -0.009(5) 0.012(5)
C5 0.038(5) 0.050(6) 0.087(8) -0.009(6) -0.001(5) -0.006(4)
C13 0.052(6) 0.042(5) 0.063(6) -0.015(5) -0.001(5) 0.008(4)
C2 0.037(5) 0.064(7) 0.077(8) 0.015(6) 0.012(5) -0.002(5)
C14 0.047(5) 0.039(5) 0.052(6) -0.008(4) -0.002(4) -0.002(4)
C11 0.071(8) 0.082(8) 0.074(8) -0.029(7) 0.026(6) 0.010(6)
B1 0.048(6) 0.058(7) 0.046(6) -0.001(5) 0.010(5) -0.001(5)
C6 0.076(8) 0.079(8) 0.042(6) -0.010(5) -0.002(5) -0.005(6)
C16 0.089(9) 0.084(9) 0.076(9) 0.011(7) 0.020(7) 0.020(7)
C22 0.058(7) 0.110(11) 0.084(9) -0.015(8) 0.012(7) -0.015(7)
C21 0.081(9) 0.090(10) 0.095(10) -0.016(8) 0.007(8) 0.010(8)
C26 0.076(8) 0.080(9) 0.082(9) 0.004(7) 0.009(7) 0.027(7)
C24 0.070(8) 0.087(9) 0.081(9) 0.027(7) -0.007(7) 0.012(7)
C1 0.069(8) 0.110(11) 0.087(9) 0.025(8) 0.030(7) -0.012(8)
C15 0.076(7) 0.036(5) 0.069(7) -0.015(5) -0.006(6) 0.006(5)
C20 0.060(7) 0.073(7) 0.063(7) -0.003(6) -0.012(6) 0.009(6)
C27 0.138(14) 0.085(10) 0.085(10) -0.011(8) 0.004(10) 0.023(10)
C17 0.128(14) 0.091(11) 0.124(14) -0.009(10) 0.050(11) 0.030(10)
C25 0.112(13) 0.119(13) 0.092(11) 0.019(10) 0.017(9) -0.031(11)
C23 0.133(14) 0.135(15) 0.090(11) 0.010(10) 0.044(10) -0.046(12)
Fe1 0.0437(7) 0.0328(6) 0.0343(6) 0.0007(5) 0.0026(5) 0.0013(5)
S1 0.0397(12) 0.0397(11) 0.0403(12) 0.0002(9) -0.0004(9) -0.0050(9)
S2 0.0411(12) 0.0398(11) 0.0412(12) 0.0005(9) -0.0053(10) 0.0062(9)
C18 0.061(8) 0.22(2) 0.082(10) -0.057(12) 0.009(7) -0.021(11)
C19 0.083(11) 0.29(3) 0.105(13) -0.108(17) -0.015(9) 0.068(15)

loop_
_atom_type_symbol
_atom_type_description
_atom_type_scat_dispersion_real
_atom_type_scat_dispersion_imag
_atom_type_scat_source
C C 0.0033 0.0016 'International Tables Vol C Tables 4.2.6.8 and 6.1.1.4'
H H 0.0000 0.0000 'International Tables Vol C Tables 4.2.6.8 and 6.1.1.4'
B B 0.0013 0.0007 'International Tables Vol C Tables 4.2.6.8 and 6.1.1.4'
Fe Fe 0.3463 0.8444 'International Tables Vol C Tables 4.2.6.8 and 6.1.1.4'
N N 0.0061 0.0033 'International Tables Vol C Tables 4.2.6.8 and 6.1.1.4'
S S 0.1246 0.1234 'International Tables Vol C Tables 4.2.6.8 and 6.1.1.4'
W W -0.8490 6.8722 'International Tables Vol C Tables 4.2.6.8 and 6.1.1.4'

loop_
_geom_angle_atom_site_label_1
_geom_angle_atom_site_label_2
_geom_angle_atom_site_label_3
_geom_angle
_geom_angle_site_symmetry_1
_geom_angle_site_symmetry_3
_geom_angle_publ_flag
Fe2 W1 Fe3 54.66(4) . . ?
Fe2 W1 Fe1 55.84(4) . . ?
Fe3 W1 Fe1 56.00(4) . . ?
S3 W1 Fe2 52.68(6) . . ?
S3 W1 Fe3 52.28(6) . . ?
S3 W1 Fe1 97.62(7) . . ?
S3 W1 S1 102.46(8) . . ?
S3 W1 S2 102.17(8) . . ?
N6 W1 Fe2 140.5(2) . . ?
N6 W1 Fe3 138.9(2) . . ?
N6 W1 S3 164.1(2) . . ?
N6 W1 Fe1 98.2(2) . . ?
N6 W1 S1 88.5(2) . . ?
N6 W1 S2 86.5(2) . . ?
N4 W1 Fe2 98.58(19) . . ?
N4 W1 Fe3 138.4(2) . . ?
N4 W1 S3 86.4(2) . . ?
N4 W1 N6 82.6(3) . . ?
N4 W1 N2 81.3(3) . . ?
N4 W1 Fe1 139.14(19) . . ?
N4 W1 S1 87.44(19) . . ?
N4 W1 S2 165.5(2) . . ?
N2 W1 Fe2 138.86(19) . . ?
N2 W1 Fe3 98.9(2) . . ?
N2 W1 S3 86.46(19) . . ?
N2 W1 N6 80.6(3) . . ?
N2 W1 Fe1 139.42(19) . . ?
N2 W1 S1 165.2(2) . . ?
N2 W1 S2 87.6(2) . . ?
S1 W1 Fe2 52.30(6) . . ?
S1 W1 Fe3 95.87(6) . . ?
S1 W1 Fe1 51.89(6) . . ?
S1 W1 S2 101.80(8) . . ?
S2 W1 Fe2 95.87(7) . . ?
S2 W1 Fe3 52.49(6) . . ?
S2 W1 Fe1 51.98(7) . . ?
Fe3 Fe2 W1 62.73(5) . . ?
Fe3 Fe2 Fe1 60.91(5) . . ?
S3 Fe2 W1 54.04(6) . . ?
S3 Fe2 Fe3 56.04(7) . . ?
S3 Fe2 Fe1 104.03(8) . . ?
S4 Fe2 W1 147.43(9) . . ?
S4 Fe2 Fe3 140.85(11) . . ?
S4 Fe2 S3 113.94(11) . . ?
S4 Fe2 Fe1 141.82(10) . . ?
S4 Fe2 S1 114.56(12) . . ?
N7 Fe2 W1 98.3(2) . . ?
N7 Fe2 Fe3 48.5(2) . . ?
N7 Fe2 S3 103.2(2) . . ?
N7 Fe2 S4 114.3(2) . . ?
N7 Fe2 Fe1 49.8(2) . . ?
N7 Fe2 S1 103.7(2) . . ?
Fe1 Fe2 W1 62.32(4) . . ?
S1 Fe2 W1 54.66(6) . . ?
S1 Fe2 Fe3 104.32(8) . . ?
S1 Fe2 S3 106.00(10) . . ?
S1 Fe2 Fe1 55.20(7) . . ?
Fe2 Fe3 W1 62.62(4) . . ?
Fe2 Fe3 Fe1 60.59(5) . . ?
S3 Fe3 W1 54.10(7) . . ?
S3 Fe3 Fe2 56.56(7) . . ?
S3 Fe3 Fe1 104.18(8) . . ?
S3 Fe3 S2 105.96(10) . . ?
S5 Fe3 W1 147.03(10) . . ?
S5 Fe3 Fe2 137.61(10) . . ?
S5 Fe3 S3 109.91(11) . . ?
S5 Fe3 Fe1 145.39(10) . . ?
S5 Fe3 S2 118.28(11) . . ?
N7 Fe3 W1 97.9(2) . . ?
N7 Fe3 Fe2 48.1(2) . . ?
N7 Fe3 S3 103.4(2) . . ?
N7 Fe3 S5 114.6(2) . . ?
N7 Fe3 Fe1 49.6(2) . . ?
N7 Fe3 S2 103.4(2) . . ?
Fe1 Fe3 W1 62.19(4) . . ?
S2 Fe3 W1 54.65(6) . . ?
S2 Fe3 Fe2 104.04(8) . . ?
S2 Fe3 Fe1 55.10(7) . . ?
Fe2 S3 W1 73.29(7) . . ?
Fe3 S3 W1 73.62(7) . . ?
Fe3 S3 Fe2 67.40(8) . . ?
C16 S4 Fe2 105.7(4) . . ?
C18 S5 Fe3 103.8(5) . . ?
Fe2 N7 Fe3 83.4(3) . . ?
Fe2 N7 Fe1 134.8(4) . 3_666 ?
Fe2 N7 Fe1 83.4(3) . . ?
Fe3 N7 Fe1 83.5(3) . . ?
Fe3 N7 Fe1 136.4(4) . 3_666 ?
Fe1 N7 Fe1 81.9(3) 3_666 . ?
N4 N3 B1 120.5(7) . . ?
C7 N3 N4 110.4(8) . . ?
C7 N3 B1 128.4(8) . . ?
N5 N6 W1 119.6(5) . . ?
C14 N6 W1 134.9(7) . . ?
C14 N6 N5 105.2(7) . . ?
N3 N4 W1 119.4(5) . . ?
C9 N4 W1 135.8(6) . . ?
C9 N4 N3 104.7(7) . . ?
N6 N5 B1 120.3(7) . . ?
C12 N5 N6 110.6(8) . . ?
C12 N5 B1 128.9(8) . . ?
N1 N2 W1 118.8(5) . . ?
C4 N2 W1 135.0(6) . . ?
C4 N2 N1 105.6(7) . . ?
N2 N1 B1 121.3(7) . . ?
C2 N1 N2 109.8(8) . . ?
C2 N1 B1 128.7(9) . . ?
C22 N8 C24 105.6(9) . . ?
C22 N8 C20 110.7(9) . . ?
C26 N8 C22 112.6(10) . . ?
C26 N8 C24 111.0(9) . . ?
C26 N8 C20 106.8(9) . . ?
C20 N8 C24 110.0(9) . . ?
N5 C12 C11 123.7(10) . . ?
C13 C12 N5 107.1(8) . . ?
C13 C12 C11 129.2(10) . . ?
N3 C7 C8 107.8(9) . . ?
N3 C7 C6 124.0(10) . . ?
C8 C7 C6 128.2(9) . . ?
N2 C4 C3 109.5(9) . . ?
N2 C4 C5 124.8(9) . . ?
C3 C4 C5 125.6(9) . . ?
N4 C9 C8 109.7(9) . . ?
N4 C9 C10 124.2(8) . . ?
C8 C9 C10 126.1(9) . . ?
C2 C3 C4 107.0(9) . . ?
C7 C8 C9 107.5(9) . . ?
C12 C13 C14 107.6(9) . . ?
N1 C2 C3 108.0(9) . . ?
N1 C2 C1 122.0(11) . . ?
C3 C2 C1 130.0(10) . . ?
N6 C14 C13 109.5(9) . . ?
N6 C14 C15 123.9(8) . . ?
C13 C14 C15 126.6(9) . . ?
N3 B1 N5 110.5(8) . . ?
N3 B1 N1 108.4(8) . . ?
N5 B1 N1 108.6(8) . . ?
C17 C16 S4 112.6(11) . . ?
N8 C22 C23 112.7(12) . . ?
N8 C26 C27 114.1(11) . . ?
C25 C24 N8 114.0(11) . . ?
C21 C20 N8 114.8(10) . . ?
Fe2 Fe1 W1 61.84(4) . . ?
Fe2 Fe1 Fe3 58.49(5) . . ?
Fe3 Fe1 W1 61.81(4) . . ?
N7 Fe1 W1 95.6(2) . . ?
N7 Fe1 W1 166.3(2) 3_666 . ?
N7 Fe1 Fe2 128.7(2) 3_666 . ?
N7 Fe1 Fe2 46.8(2) . . ?
N7 Fe1 Fe3 129.8(2) 3_666 . ?
N7 Fe1 Fe3 46.9(2) . . ?
N7 Fe1 N7 98.1(3) 3_666 . ?
N7 Fe1 Fe1 50.3(2) 3_666 3_666 ?
N7 Fe1 Fe1 47.7(2) . 3_666 ?
N7 Fe1 S1 101.0(2) . . ?
N7 Fe1 S1 121.3(2) 3_666 . ?
N7 Fe1 S2 122.8(2) 3_666 . ?
N7 Fe1 S2 101.3(2) . . ?
Fe1 Fe1 W1 143.38(8) 3_666 . ?
Fe1 Fe1 Fe2 86.28(7) 3_666 . ?
Fe1 Fe1 Fe3 87.01(7) 3_666 . ?
S1 Fe1 W1 54.53(6) . . ?
S1 Fe1 Fe2 55.52(7) . . ?
S1 Fe1 Fe3 102.60(8) . . ?
S1 Fe1 Fe1 122.48(10) . 3_666 ?
S1 Fe1 S2 106.85(9) . . ?
S2 Fe1 W1 54.60(6) . . ?
S2 Fe1 Fe2 102.74(8) . . ?
S2 Fe1 Fe3 55.62(7) . . ?
S2 Fe1 Fe1 123.88(10) . 3_666 ?
Fe2 S1 W1 73.04(7) . . ?
Fe1 S1 W1 73.58(7) . . ?
Fe1 S1 Fe2 69.29(8) . . ?
Fe3 S2 W1 72.87(7) . . ?
Fe1 S2 W1 73.42(7) . . ?
Fe1 S2 Fe3 69.28(8) . . ?
C19 C18 S5 122.9(11) . . ?

loop_
_geom_bond_atom_site_label_1
_geom_bond_atom_site_label_2
_geom_bond_distance
_geom_bond_site_symmetry_2
_geom_bond_publ_flag
W1 Fe2 2.7693(15) . ?
W1 Fe3 2.7720(16) . ?
W1 S3 2.340(2) . ?
W1 N6 2.289(7) . ?
W1 N4 2.274(7) . ?
W1 N2 2.285(7) . ?
W1 Fe1 2.7818(14) . ?
W1 S1 2.362(2) . ?
W1 S2 2.366(2) . ?
Fe2 Fe3 2.5439(19) . ?
Fe2 S3 2.299(3) . ?
Fe2 S4 2.263(3) . ?
Fe2 N7 1.908(7) . ?
Fe2 Fe1 2.5993(18) . ?
Fe2 S1 2.291(3) . ?
Fe3 S3 2.285(3) . ?
Fe3 S5 2.273(3) . ?
Fe3 N7 1.917(7) . ?
Fe3 Fe1 2.6075(19) . ?
Fe3 S2 2.301(3) . ?
S4 C16 1.808(13) . ?
S5 C18 1.763(14) . ?
N7 Fe1 1.999(7) . ?
N7 Fe1 1.923(7) 3_666 ?
N3 N4 1.396(10) . ?
N3 C7 1.352(12) . ?
N3 B1 1.530(14) . ?
N6 N5 1.392(10) . ?
N6 C14 1.342(12) . ?
N4 C9 1.364(12) . ?
N5 C12 1.353(12) . ?
N5 B1 1.536(14) . ?
N2 N1 1.382(10) . ?
N2 C4 1.339(12) . ?
N1 C2 1.341(12) . ?
N1 B1 1.544(14) . ?
N8 C22 1.517(14) . ?
N8 C26 1.497(14) . ?
N8 C24 1.528(14) . ?
N8 C20 1.520(14) . ?
C12 C13 1.351(15) . ?
C12 C11 1.475(14) . ?
C7 C8 1.353(14) . ?
C7 C6 1.508(14) . ?
C4 C3 1.386(14) . ?
C4 C5 1.480(15) . ?
C9 C8 1.391(13) . ?
C9 C10 1.465(14) . ?
C3 C2 1.347(16) . ?
C13 C14 1.402(13) . ?
C2 C1 1.506(16) . ?
C14 C15 1.532(15) . ?
C16 C17 1.478(18) . ?
C22 C23 1.56(2) . ?
C21 C20 1.507(16) . ?
C26 C27 1.530(19) . ?
C24 C25 1.511(18) . ?
Fe1 Fe1 2.572(2) 3_666 ?
Fe1 S1 2.282(3) . ?
Fe1 S2 2.286(3) . ?
C18 C19 1.408(14) . ?
